data_7703440
loop_
_publ_author_name
'Li, Jia-Hui'
'Wang, Xiu-Li'
'Song, Ge'
'Lin, Hong-Yan'
'Wang, Xiang'
'Liu, Guo-Cheng'

_publ_section_title
;
 Various Anderson-type polyoxometalate-based metal-organic complexes
 induced by diverse solvents: assembly, structures and selective
 adsorption for organic dyes.
;
_journal_issue 4
_journal_name_full 'Dalton transactions (Cambridge, England : 2003)'
_journal_page_first 1265
_journal_page_last 1275
_journal_paper_doi 10.1039/c9dt04397g
_journal_volume 49
_journal_year 2020
_chemical_formula_sum 'C12 H25 Mo3 N3 Ni2 O22'
_chemical_formula_weight 968.59
_space_group_IT_number 15
_space_group_name_Hall '-C 2yc'
_space_group_name_H-M_alt 'C 1 2/c 1'
_symmetry_cell_setting monoclinic
_symmetry_space_group_name_H-M 'C 1 2/c 1'
_atom_sites_solution_hydrogens geom
_atom_sites_solution_primary direct
_atom_sites_solution_secondary difmap
_audit_creation_method SHELXL-97
_audit_update_record
;
2018-03-30 deposited with the CCDC.	2019-12-09 downloaded from the CCDC.
;
_cell_angle_alpha 90.00
_cell_angle_beta 116.606(12)
_cell_angle_gamma 90.00
_cell_formula_units_Z 8
_cell_length_a 25.692(9)
_cell_length_b 9.778(5)
_cell_length_c 24.373(5)
_cell_measurement_reflns_used 867
_cell_measurement_temperature 293(2)
_cell_measurement_theta_max 25.120
_cell_measurement_theta_min 1.19
_cell_volume 5475(4)
_computing_cell_refinement 'SMART (Bruker, 2001)'
_computing_data_collection 'SMART (Bruker, 2001)'
_computing_data_reduction 'SAINT+ (Bruker, 1999)'
_computing_molecular_graphics 'PLATON (Spek, 2003)'
_computing_publication_material 'SHELXTL (1998)'
_computing_structure_refinement 'SHELXL-97 (Sheldrick, 1997)'
_computing_structure_solution 'SHELXS-97 (Sheldrick, 1990)'
_diffrn_ambient_temperature 293(2)
_diffrn_measured_fraction_theta_full 0.996
_diffrn_measured_fraction_theta_max 0.996
_diffrn_measurement_device_type 'CCD area detector'
_diffrn_measurement_method 'phi and omega scans'
_diffrn_radiation_monochromator graphite
_diffrn_radiation_source 'fine-focus sealed tube'
_diffrn_radiation_type MoK\a
_diffrn_radiation_wavelength 0.71069
_diffrn_reflns_av_R_equivalents 0.1301
_diffrn_reflns_av_sigmaI/netI 0.1350
_diffrn_reflns_limit_h_max 21
_diffrn_reflns_limit_h_min -30
_diffrn_reflns_limit_k_max 11
_diffrn_reflns_limit_k_min -11
_diffrn_reflns_limit_l_max 28
_diffrn_reflns_limit_l_min -24
_diffrn_reflns_number 15252
_diffrn_reflns_theta_full 25.12
_diffrn_reflns_theta_max 25.12
_diffrn_reflns_theta_min 1.77
_exptl_absorpt_coefficient_mu 2.786
_exptl_absorpt_correction_T_max 0.757
_exptl_absorpt_correction_T_min 0.629
_exptl_absorpt_correction_type multi-scan
_exptl_absorpt_process_details SADABS
_exptl_crystal_colour GREEN
_exptl_crystal_density_diffrn 2.350
_exptl_crystal_density_method 'not measured'
_exptl_crystal_description BLOCK
_exptl_crystal_F_000 3808
_exptl_crystal_size_max 0.17
_exptl_crystal_size_mid 0.15
_exptl_crystal_size_min 0.10
_platon_squeeze_details
;
;
_refine_diff_density_max 1.273
_refine_diff_density_min -2.116
_refine_diff_density_rms 0.354
_refine_ls_extinction_method none
_refine_ls_goodness_of_fit_ref 0.973
_refine_ls_hydrogen_treatment mixed
_refine_ls_matrix_type full
_refine_ls_number_parameters 321
_refine_ls_number_reflns 4874
_refine_ls_number_restraints 694
_refine_ls_restrained_S_all 0.918
_refine_ls_R_factor_all 0.1370
_refine_ls_R_factor_gt 0.0910
_refine_ls_shift/su_max 0.009
_refine_ls_shift/su_mean 0.001
_refine_ls_structure_factor_coef Fsqd
_refine_ls_weighting_details 'calc w=1/[\s^2^(Fo^2^)+(0.1565P)^2^+0.0000P] where P=(Fo^2^+2Fc^2^)/3'
_refine_ls_weighting_scheme calc
_refine_ls_wR_factor_gt 0.2356
_refine_ls_wR_factor_ref 0.2600
_reflns_number_gt 2829
_reflns_number_total 4874
_reflns_threshold_expression >2sigma(I)
_cod_data_source_file c9dt04397g2.cif
_cod_data_source_block 1_CCDC5
_cod_depositor_comments
;
The following automatic conversions were performed:

data item '_symmetry_cell_setting' value 'Monoclinic' was changed to
'monoclinic' in accordance with the
/home/data/users/saulius/crontab/automatic-downloads/current/RSC/lib/dictionaries/cif_core.dic
dictionary named 'cif_core.dic' version 2.4.2 last updated on
2011-04-26.

Automatic conversion script
Id: cif_fix_values 7556 2019-12-06 15:28:31Z antanas 
;
_cod_original_sg_symbol_H-M 'C 2/c'
_cod_database_code 7703440

loop_
_symmetry_equiv_pos_as_xyz
'x, y, z'
'-x, y, -z+1/2'
'x+1/2, y+1/2, z'
'-x+1/2, y+1/2, -z+1/2'
'-x, -y, -z'
'x, -y, z-1/2'
'-x+1/2, -y+1/2, -z'
'x+1/2, -y+1/2, z-1/2'

loop_
_atom_site_label
_atom_site_type_symbol
_atom_site_fract_x
_atom_site_fract_y
_atom_site_fract_z
_atom_site_U_iso_or_equiv
_atom_site_adp_type
_atom_site_occupancy
_atom_site_symmetry_multiplicity
_atom_site_calc_flag
_atom_site_refinement_flags
Ni1 Ni 0.21464(8) 0.2766(2) 0.11538(9) 0.0246(5) Uani 1 1 d .
O1 O 0.2471(5) 0.4554(11) 0.0953(5) 0.0304(17) Uani 1 1 d U
O1W O 0.1535(5) 0.4069(11) 0.1228(5) 0.029(2) Uani 1 1 d U
N1 N 0.4086(6) 0.7378(13) 0.2079(6) 0.028(2) Uani 1 1 d U
C1 C 0.3809(7) 0.7950(17) 0.2382(8) 0.031(2) Uani 1 1 d U
H1A H 0.4023 0.8381 0.2758 0.037 Uiso 1 1 calc R
Mo2 Mo 0.11773(5) -0.18898(13) 0.03644(6) 0.0216(4) Uani 1 1 d .
O2 O 0.3442(5) 0.3654(12) 0.0579(5) 0.032(2) Uani 1 1 d U
O2W O 0.2734(5) 0.3169(12) 0.2053(5) 0.036(3) Uani 1 1 d U
N2 N 0.2871(5) 0.6249(14) 0.0660(6) 0.0284(18) Uani 1 1 d U
H2B H 0.2888 0.6668 0.0359 0.034 Uiso 1 1 calc R
C2 C 0.3174(7) 0.7891(17) 0.2121(7) 0.031(2) Uani 1 1 d U
H2A H 0.2980 0.8223 0.2336 0.038 Uiso 1 1 calc R
Mo3 Mo -0.00312(6) 0.23769(13) 0.09500(6) 0.0212(4) Uani 1 1 d .
Ni3 Ni 0.5000 0.7335(3) 0.2500 0.0235(7) Uani 1 2 d S
O3 O 0.3408(4) 0.2656(11) -0.0268(5) 0.0266(19) Uani 1 1 d U
O3W O 0.5000 0.9486(17) 0.2500 0.040(4) Uani 1 2 d SU
N3 N 0.2320(5) 0.3474(13) -0.0937(6) 0.0263(19) Uani 1 1 d U
C3 C 0.2875(7) 0.7337(17) 0.1554(7) 0.031(2) Uani 1 1 d U
H3A H 0.2471 0.7332 0.1363 0.037 Uiso 1 1 calc R
Mo4 Mo 0.11518(5) 0.04256(13) 0.13505(6) 0.0212(4) Uani 1 1 d .
Ni4 Ni 0.0000 0.0000 0.0000 0.0182(6) Uani 1 2 d S
O4W O 0.5000 0.5216(18) 0.2500 0.043(4) Uani 1 2 d SU
C4 C 0.3176(7) 0.6789(17) 0.1267(7) 0.029(2) Uani 1 1 d U
C5 C 0.3773(7) 0.6827(16) 0.1542(7) 0.028(2) Uani 1 1 d U
H5A H 0.3965 0.6441 0.1334 0.033 Uiso 1 1 calc R
C6 C 0.2562(6) 0.5108(16) 0.0557(7) 0.0239(18) Uani 1 1 d U
C7 C 0.2282(6) 0.4631(16) -0.0094(7) 0.0253(19) Uani 1 1 d U
O7 O 0.0875(4) 0.0265(10) 0.0343(4) 0.0221(18) Uiso 1 1 d U
O8 O 0.0208(4) -0.2029(10) 0.0007(4) 0.0214(19) Uani 1 1 d U
C8 C 0.2591(7) 0.3848(16) -0.0344(7) 0.0262(19) Uani 1 1 d U
C9 C 0.3194(6) 0.3370(16) 0.0043(7) 0.025(2) Uani 1 1 d U
O9 O -0.0822(4) 0.1790(10) 0.0516(4) 0.0215(19) Uiso 1 1 d U
C10 C 0.1779(7) 0.3874(17) -0.1314(7) 0.028(2) Uani 1 1 d U
H10A H 0.1610 0.3634 -0.1727 0.033 Uiso 1 1 calc R
O10 O 0.0204(4) 0.0153(10) 0.0925(4) 0.0225(18) Uiso 1 1 d U
O11 O 0.0792(4) 0.2262(11) 0.1157(5) 0.0251(18) Uani 1 1 d U
C11 C 0.1472(7) 0.4656(17) -0.1080(7) 0.030(2) Uani 1 1 d U
H11A H 0.1093 0.4918 -0.1342 0.036 Uiso 1 1 calc R
C12 C 0.1704(7) 0.5047(17) -0.0489(7) 0.030(2) Uani 1 1 d U
H12A H 0.1491 0.5574 -0.0343 0.036 Uiso 1 1 calc R
O13 O 0.1243(5) 0.0175(11) 0.2064(5) 0.031(2) Uiso 1 1 d U
O14 O 0.1795(4) 0.1157(11) 0.1445(4) 0.0249(18) Uani 1 1 d U
O16 O -0.0090(5) 0.4088(12) 0.0824(5) 0.037(3) Uiso 1 1 d U
O19 O 0.1263(5) -0.3603(11) 0.0486(5) 0.030(2) Uani 1 1 d U
O21 O 0.1845(4) -0.1346(11) 0.0459(5) 0.032(2) Uani 1 1 d U
O24 O 0.0008(5) 0.2261(11) 0.1677(5) 0.029(2) Uani 1 1 d U
O29 O 0.1212(4) -0.1475(10) 0.1165(4) 0.0234(18) Uani 1 1 d U

loop_
_atom_site_aniso_label
_atom_site_aniso_U_11
_atom_site_aniso_U_22
_atom_site_aniso_U_33
_atom_site_aniso_U_23
_atom_site_aniso_U_13
_atom_site_aniso_U_12
Ni1 0.0192(10) 0.0224(11) 0.0382(12) 0.0004(9) 0.0181(9) -0.0004(8)
O1 0.024(3) 0.032(3) 0.039(3) 0.000(3) 0.018(3) 0.003(3)
O1W 0.028(5) 0.028(5) 0.039(5) -0.003(4) 0.022(4) -0.006(4)
N1 0.023(4) 0.028(4) 0.038(4) -0.001(3) 0.018(3) 0.002(3)
C1 0.023(4) 0.030(4) 0.041(4) -0.001(4) 0.015(4) -0.001(4)
Mo2 0.0162(7) 0.0182(7) 0.0351(8) 0.0021(6) 0.0158(6) 0.0041(5)
O2 0.023(4) 0.032(5) 0.039(4) -0.002(4) 0.013(4) 0.004(4)
O2W 0.035(6) 0.036(6) 0.037(5) -0.003(5) 0.014(5) 0.002(5)
N2 0.020(3) 0.030(3) 0.038(3) 0.001(3) 0.016(3) 0.000(3)
C2 0.024(4) 0.032(4) 0.041(4) -0.005(4) 0.017(4) 0.006(4)
Mo3 0.0187(7) 0.0174(7) 0.0332(8) -0.0012(6) 0.0166(6) 0.0016(5)
Ni3 0.0208(15) 0.0232(15) 0.0316(15) 0.000 0.0163(13) 0.000
O3 0.022(4) 0.026(4) 0.035(4) 0.003(3) 0.015(3) 0.008(3)
O3W 0.037(8) 0.037(8) 0.058(8) 0.000 0.033(7) 0.000
N3 0.019(3) 0.027(4) 0.037(3) 0.004(3) 0.016(3) 0.003(3)
C3 0.023(4) 0.030(4) 0.041(4) -0.002(3) 0.016(3) 0.002(3)
Mo4 0.0159(7) 0.0191(7) 0.0340(8) -0.0006(6) 0.0160(6) -0.0016(5)
Ni4 0.0115(13) 0.0130(13) 0.0344(15) -0.0002(11) 0.0142(12) -0.0005(11)
O4W 0.054(9) 0.042(9) 0.044(8) 0.000 0.031(7) 0.000
C4 0.021(3) 0.030(4) 0.040(3) 0.000(3) 0.016(3) 0.002(3)
C5 0.021(3) 0.030(4) 0.038(4) -0.002(3) 0.019(3) 0.000(3)
C6 0.017(3) 0.026(3) 0.037(3) 0.001(3) 0.020(3) 0.003(3)
C7 0.018(3) 0.029(3) 0.037(3) 0.002(3) 0.019(3) 0.003(3)
O8 0.018(4) 0.024(4) 0.031(4) 0.004(3) 0.018(3) 0.003(3)
C8 0.020(3) 0.028(3) 0.037(3) 0.004(3) 0.018(3) 0.004(3)
C9 0.016(3) 0.027(4) 0.037(3) 0.005(3) 0.017(3) 0.002(3)
C10 0.019(4) 0.032(4) 0.038(4) 0.003(4) 0.018(3) 0.004(4)
O11 0.025(3) 0.026(3) 0.034(3) 0.010(3) 0.021(3) 0.012(3)
C11 0.020(4) 0.032(4) 0.041(4) 0.003(4) 0.016(4) 0.007(4)
C12 0.020(3) 0.031(4) 0.041(4) 0.002(3) 0.015(3) 0.004(3)
O14 0.021(4) 0.028(4) 0.037(4) 0.006(3) 0.023(3) 0.007(3)
O19 0.034(6) 0.019(5) 0.044(6) 0.008(4) 0.022(5) 0.012(5)
O21 0.021(5) 0.027(5) 0.050(6) 0.004(5) 0.018(4) 0.005(4)
O24 0.028(4) 0.025(4) 0.033(4) 0.011(3) 0.014(3) 0.014(4)
O29 0.025(3) 0.023(4) 0.031(3) 0.009(3) 0.020(3) 0.009(3)

loop_
_atom_type_symbol
_atom_type_description
_atom_type_scat_dispersion_real
_atom_type_scat_dispersion_imag
_atom_type_scat_source
C C 0.0033 0.0016 'International Tables Vol C Tables 4.2.6.8 and 6.1.1.4'
H H 0.0000 0.0000 'International Tables Vol C Tables 4.2.6.8 and 6.1.1.4'
Mo Mo -1.6832 0.6857 'International Tables Vol C Tables 4.2.6.8 and 6.1.1.4'
N N 0.0061 0.0033 'International Tables Vol C Tables 4.2.6.8 and 6.1.1.4'
Ni Ni 0.3393 1.1124 'International Tables Vol C Tables 4.2.6.8 and 6.1.1.4'
O O 0.0106 0.0060 'International Tables Vol C Tables 4.2.6.8 and 6.1.1.4'

loop_
_geom_angle_atom_site_label_1
_geom_angle_atom_site_label_2
_geom_angle_atom_site_label_3
_geom_angle
_geom_angle_site_symmetry_1
_geom_angle_site_symmetry_3
O3 Ni1 O2W 178.1(4) 7 .
O3 Ni1 N3 80.7(5) 7 7
O2W Ni1 N3 97.4(5) . 7
O3 Ni1 O1 94.8(4) 7 .
O2W Ni1 O1 84.9(4) . .
N3 Ni1 O1 92.9(5) 7 .
O3 Ni1 O14 90.3(4) 7 .
O2W Ni1 O14 90.3(4) . .
N3 Ni1 O14 94.7(5) 7 .
O1 Ni1 O14 171.4(4) . .
O3 Ni1 O1W 91.1(4) 7 .
O2W Ni1 O1W 90.7(4) . .
N3 Ni1 O1W 171.2(5) 7 .
O1 Ni1 O1W 84.5(4) . .
O14 Ni1 O1W 88.5(4) . .
C6 O1 Ni1 142.9(11) . .
C5 N1 C1 118.5(14) . .
C5 N1 Ni3 122.3(10) . .
C1 N1 Ni3 119.2(11) . .
N1 C1 C2 120.1(15) . .
N1 C1 H1A 119.9 . .
C2 C1 H1A 119.9 . .
O19 Mo2 O21 103.9(5) . .
O19 Mo2 O9 101.8(5) . 5
O21 Mo2 O9 94.6(5) . 5
O19 Mo2 O29 94.9(5) . .
O21 Mo2 O29 101.9(5) . .
O9 Mo2 O29 152.9(4) 5 .
O19 Mo2 O7 161.7(4) . .
O21 Mo2 O7 91.5(4) . .
O9 Mo2 O7 86.6(4) 5 .
O29 Mo2 O7 71.8(4) . .
O19 Mo2 O8 92.4(5) . .
O21 Mo2 O8 160.6(4) . .
O9 Mo2 O8 71.4(4) 5 .
O29 Mo2 O8 86.9(4) . .
O7 Mo2 O8 74.7(4) . .
C6 N2 C4 120.8(13) . .
C6 N2 H2B 119.6 . .
C4 N2 H2B 119.6 . .
C3 C2 C1 118.1(15) . .
C3 C2 H2A 120.9 . .
C1 C2 H2A 120.9 . .
O16 Mo3 O24 102.1(5) . .
O16 Mo3 O9 102.1(5) . .
O24 Mo3 O9 96.1(5) . .
O16 Mo3 O11 95.8(5) . .
O24 Mo3 O11 100.0(5) . .
O9 Mo3 O11 152.8(4) . .
O16 Mo3 O8 90.0(4) . 5
O24 Mo3 O8 165.1(5) . 5
O9 Mo3 O8 72.7(4) . 5
O11 Mo3 O8 87.1(4) . 5
O16 Mo3 O10 161.0(5) . .
O24 Mo3 O10 94.0(4) . .
O9 Mo3 O10 85.9(4) . .
O11 Mo3 O10 71.3(4) . .
O8 Mo3 O10 75.7(3) 5 .
O24 Ni3 O24 175.9(6) 4 3
O24 Ni3 O3W 92.1(3) 4 .
O24 Ni3 O3W 92.1(3) 3 .
O24 Ni3 O4W 87.9(3) 4 .
O24 Ni3 O4W 87.9(3) 3 .
O3W Ni3 O4W 180.000(6) . .
O24 Ni3 N1 91.2(5) 4 2_655
O24 Ni3 N1 88.8(5) 3 2_655
O3W Ni3 N1 88.9(4) . 2_655
O4W Ni3 N1 91.1(4) . 2_655
O24 Ni3 N1 88.8(5) 4 .
O24 Ni3 N1 91.2(5) 3 .
O3W Ni3 N1 88.9(4) . .
O4W Ni3 N1 91.1(4) . .
N1 Ni3 N1 177.7(7) 2_655 .
C9 O3 Ni1 116.5(9) . 7
C10 N3 C8 122.6(14) . .
C10 N3 Ni1 126.8(11) . 7
C8 N3 Ni1 110.5(10) . 7
C2 C3 C4 119.2(16) . .
C2 C3 H3A 120.4 . .
C4 C3 H3A 120.4 . .
O13 Mo4 O14 104.2(5) . .
O13 Mo4 O29 96.6(5) . .
O14 Mo4 O29 105.0(4) . .
O13 Mo4 O11 102.4(5) . .
O14 Mo4 O11 88.4(5) . .
O29 Mo4 O11 153.4(4) . .
O13 Mo4 O10 94.7(4) . .
O14 Mo4 O10 155.6(4) . .
O29 Mo4 O10 87.7(4) . .
O11 Mo4 O10 72.3(4) . .
O13 Mo4 O7 164.5(5) . .
O14 Mo4 O7 89.4(4) . .
O29 Mo4 O7 72.2(4) . .
O11 Mo4 O7 85.2(4) . .
O10 Mo4 O7 74.5(4) . .
O7 Ni4 O7 179.998(1) 5 .
O7 Ni4 O8 96.7(4) 5 .
O7 Ni4 O8 83.3(4) . .
O7 Ni4 O8 83.3(4) 5 5
O7 Ni4 O8 96.7(4) . 5
O8 Ni4 O8 180.0 . 5
O7 Ni4 O10 81.3(4) 5 5
O7 Ni4 O10 98.7(4) . 5
O8 Ni4 O10 83.0(4) . 5
O8 Ni4 O10 97.0(4) 5 5
O7 Ni4 O10 98.7(4) 5 .
O7 Ni4 O10 81.3(4) . .
O8 Ni4 O10 97.0(4) . .
O8 Ni4 O10 83.0(4) 5 .
O10 Ni4 O10 179.997(1) 5 .
C5 C4 C3 120.3(15) . .
C5 C4 N2 119.5(14) . .
C3 C4 N2 120.1(14) . .
N1 C5 C4 123.6(15) . .
N1 C5 H5A 118.2 . .
C4 C5 H5A 118.2 . .
O1 C6 N2 122.4(15) . .
O1 C6 C7 122.1(14) . .
N2 C6 C7 115.3(13) . .
C12 C7 C8 118.6(14) . .
C12 C7 C6 119.4(14) . .
C8 C7 C6 121.8(13) . .
Ni4 O7 Mo4 102.1(4) . .
Ni4 O7 Mo2 101.4(4) . .
Mo4 O7 Mo2 96.0(4) . .
Ni4 O8 Mo3 102.2(4) . 5
Ni4 O8 Mo2 100.6(4) . .
Mo3 O8 Mo2 95.0(3) 5 .
N3 C8 C7 119.1(14) . .
N3 C8 C9 119.3(14) . .
C7 C8 C9 121.5(14) . .
O2 C9 O3 126.3(14) . .
O2 C9 C8 120.9(14) . .
O3 C9 C8 112.8(13) . .
Mo2 O9 Mo3 117.2(5) 5 .
N3 C10 C11 119.0(15) . .
N3 C10 H10A 120.5 . .
C11 C10 H10A 120.5 . .
Ni4 O10 Mo4 102.1(4) . .
Ni4 O10 Mo3 99.1(4) . .
Mo4 O10 Mo3 97.1(4) . .
Mo3 O11 Mo4 116.8(5) . .
C12 C11 C10 122.4(15) . .
C12 C11 H11A 118.8 . .
C10 C11 H11A 118.8 . .
C11 C12 C7 118.1(15) . .
C11 C12 H12A 120.9 . .
C7 C12 H12A 120.9 . .
Mo4 O14 Ni1 143.4(6) . .
Mo3 O24 Ni3 173.2(6) . 3_445
Mo2 O29 Mo4 117.4(5) . .

loop_
_geom_bond_atom_site_label_1
_geom_bond_atom_site_label_2
_geom_bond_distance
_geom_bond_site_symmetry_2
Ni1 O3 2.026(10) 7
Ni1 O2W 2.068(11) .
Ni1 N3 2.069(13) 7
Ni1 O1 2.087(11) .
Ni1 O14 2.089(10) .
Ni1 O1W 2.092(11) .
O1 C6 1.217(17) .
N1 C5 1.308(19) .
N1 C1 1.36(2) .
N1 Ni3 2.099(13) .
C1 C2 1.46(2) .
C1 H1A 0.9300 .
Mo2 O19 1.698(10) .
Mo2 O21 1.710(10) .
Mo2 O9 1.923(9) 5
Mo2 O29 1.955(9) .
Mo2 O7 2.238(10) .
Mo2 O8 2.244(10) .
O2 C9 1.201(17) .
N2 C6 1.33(2) .
N2 C4 1.43(2) .
N2 H2B 0.8600 .
C2 C3 1.36(2) .
C2 H2A 0.9300 .
Mo3 O16 1.696(12) .
Mo3 O24 1.733(10) .
Mo3 O9 1.911(10) .
Mo3 O11 1.947(10) .
Mo3 O8 2.195(9) 5
Mo3 O10 2.265(10) .
Ni3 O24 2.017(10) 4
Ni3 O24 2.017(10) 3
Ni3 O3W 2.103(17) .
Ni3 O4W 2.073(18) .
Ni3 N1 2.099(13) 2_655
O3 C9 1.318(18) .
O3 Ni1 2.027(10) 7
N3 C10 1.336(19) .
N3 C8 1.344(19) .
N3 Ni1 2.069(13) 7
C3 C4 1.36(2) .
C3 H3A 0.9300 .
Mo4 O13 1.665(10) .
Mo4 O14 1.720(10) .
Mo4 O29 1.935(10) .
Mo4 O11 1.978(10) .
Mo4 O10 2.193(10) .
Mo4 O7 2.236(9) .
Ni4 O7 2.035(10) 5
Ni4 O7 2.035(10) .
Ni4 O8 2.053(10) .
Ni4 O8 2.053(10) 5
Ni4 O10 2.079(9) 5
Ni4 O10 2.079(9) .
C4 C5 1.37(2) .
C5 H5A 0.9300 .
C6 C7 1.49(2) .
C7 C12 1.42(2) .
C7 C8 1.42(2) .
O8 Mo3 2.195(9) 5
C8 C9 1.48(2) .
O9 Mo2 1.923(9) 5
C10 C11 1.39(2) .
C10 H10A 0.9300 .
C11 C12 1.34(2) .
C11 H11A 0.9300 .
C12 H12A 0.9300 .
O24 Ni3 2.017(10) 3_445

loop_
_geom_torsion_atom_site_label_1
_geom_torsion_atom_site_label_2
_geom_torsion_atom_site_label_3
_geom_torsion_atom_site_label_4
_geom_torsion
_geom_torsion_site_symmetry_1
_geom_torsion_site_symmetry_4
O3 Ni1 O1 C6 -28.4(17) 7 .
O2W Ni1 O1 C6 149.7(17) . .
N3 Ni1 O1 C6 52.4(17) 7 .
O14 Ni1 O1 C6 -155(2) . .
O1W Ni1 O1 C6 -119.1(16) . .
C5 N1 C1 C2 3(2) . .
Ni3 N1 C1 C2 -174.9(12) . .
N1 C1 C2 C3 -4(2) . .
C5 N1 Ni3 O24 -148.0(13) . 4
C1 N1 Ni3 O24 29.6(12) . 4
C5 N1 Ni3 O24 27.9(13) . 3
C1 N1 Ni3 O24 -154.6(12) . 3
C5 N1 Ni3 O3W 119.9(12) . .
C1 N1 Ni3 O3W -62.5(12) . .
C5 N1 Ni3 O4W -60.1(12) . .
C1 N1 Ni3 O4W 117.5(12) . .
C5 N1 Ni3 N1 119.9(13) . 2_655
C1 N1 Ni3 N1 -62.5(11) . 2_655
C1 C2 C3 C4 4(2) . .
C2 C3 C4 C5 -2(3) . .
C2 C3 C4 N2 -177.6(15) . .
C6 N2 C4 C5 114.3(17) . .
C6 N2 C4 C3 -70(2) . .
C1 N1 C5 C4 0(2) . .
Ni3 N1 C5 C4 177.2(13) . .
C3 C4 C5 N1 0(3) . .
N2 C4 C5 N1 175.7(15) . .
Ni1 O1 C6 N2 -169.5(11) . .
Ni1 O1 C6 C7 17(2) . .
C4 N2 C6 O1 8(2) . .
C4 N2 C6 C7 -177.9(13) . .
O1 C6 C7 C12 81(2) . .
N2 C6 C7 C12 -92.5(17) . .
O1 C6 C7 C8 -103.0(18) . .
N2 C6 C7 C8 83.1(18) . .
O7 Ni4 O7 Mo4 -161.5(8) 5 .
O8 Ni4 O7 Mo4 -97.6(4) . .
O8 Ni4 O7 Mo4 82.4(4) 5 .
O10 Ni4 O7 Mo4 -179.5(4) 5 .
O10 Ni4 O7 Mo4 0.5(4) . .
O7 Ni4 O7 Mo2 -62.8(8) 5 .
O8 Ni4 O7 Mo2 1.1(4) . .
O8 Ni4 O7 Mo2 -178.9(4) 5 .
O10 Ni4 O7 Mo2 -80.8(4) 5 .
O10 Ni4 O7 Mo2 99.2(4) . .
O13 Mo4 O7 Ni4 46.9(18) . .
O14 Mo4 O7 Ni4 -162.0(5) . .
O29 Mo4 O7 Ni4 92.1(5) . .
O11 Mo4 O7 Ni4 -73.5(5) . .
O10 Mo4 O7 Ni4 -0.5(4) . .
O13 Mo4 O7 Mo2 -56.1(18) . .
O14 Mo4 O7 Mo2 95.0(4) . .
O29 Mo4 O7 Mo2 -10.9(4) . .
O11 Mo4 O7 Mo2 -176.5(4) . .
O10 Mo4 O7 Mo2 -103.5(4) . .
O19 Mo2 O7 Ni4 -47.4(15) . .
O21 Mo2 O7 Ni4 165.1(5) . .
O9 Mo2 O7 Ni4 70.6(4) 5 .
O29 Mo2 O7 Ni4 -92.8(5) . .
O8 Mo2 O7 Ni4 -1.0(3) . .
O19 Mo2 O7 Mo4 56.2(15) . .
O21 Mo2 O7 Mo4 -91.2(5) . .
O9 Mo2 O7 Mo4 174.2(4) 5 .
O29 Mo2 O7 Mo4 10.8(4) . .
O8 Mo2 O7 Mo4 102.6(4) . .
O7 Ni4 O8 Mo3 81.4(4) 5 5
O7 Ni4 O8 Mo3 -98.6(4) . 5
O8 Ni4 O8 Mo3 87.9(13) 5 5
O10 Ni4 O8 Mo3 1.0(4) 5 5
O10 Ni4 O8 Mo3 -179.0(4) . 5
O7 Ni4 O8 Mo2 178.9(4) 5 .
O7 Ni4 O8 Mo2 -1.1(4) . .
O8 Ni4 O8 Mo2 -174.5(13) 5 .
O10 Ni4 O8 Mo2 98.5(4) 5 .
O10 Ni4 O8 Mo2 -81.5(4) . .
O19 Mo2 O8 Ni4 167.8(5) . .
O21 Mo2 O8 Ni4 -44.9(14) . .
O9 Mo2 O8 Ni4 -90.5(4) 5 .
O29 Mo2 O8 Ni4 73.0(4) . .
O7 Mo2 O8 Ni4 1.0(3) . .
O19 Mo2 O8 Mo3 -88.7(4) . 5
O21 Mo2 O8 Mo3 58.5(14) . 5
O9 Mo2 O8 Mo3 12.9(4) 5 5
O29 Mo2 O8 Mo3 176.4(4) . 5
O7 Mo2 O8 Mo3 104.4(4) . 5
C10 N3 C8 C7 4(2) . .
Ni1 N3 C8 C7 -176.0(11) 7 .
C10 N3 C8 C9 -179.4(14) . .
Ni1 N3 C8 C9 0.7(18) 7 .
C12 C7 C8 N3 -3(2) . .
C6 C7 C8 N3 -178.5(14) . .
C12 C7 C8 C9 -179.5(15) . .
C6 C7 C8 C9 5(2) . .
Ni1 O3 C9 O2 175.5(13) 7 .
Ni1 O3 C9 C8 -5.6(16) 7 .
N3 C8 C9 O2 -177.9(15) . .
C7 C8 C9 O2 -1(2) . .
N3 C8 C9 O3 3(2) . .
C7 C8 C9 O3 179.8(14) . .
O16 Mo3 O9 Mo2 69.3(6) . 5
O24 Mo3 O9 Mo2 173.1(6) . 5
O11 Mo3 O9 Mo2 -60.9(11) . 5
O8 Mo3 O9 Mo2 -16.9(5) 5 5
O10 Mo3 O9 Mo2 -93.3(5) . 5
C8 N3 C10 C11 -3(2) . .
Ni1 N3 C10 C11 176.8(11) 7 .
O7 Ni4 O10 Mo4 179.5(4) 5 .
O7 Ni4 O10 Mo4 -0.5(4) . .
O8 Ni4 O10 Mo4 81.6(4) . .
O8 Ni4 O10 Mo4 -98.4(4) 5 .
O10 Ni4 O10 Mo4 -170.8(4) 5 .
O7 Ni4 O10 Mo3 -81.2(4) 5 .
O7 Ni4 O10 Mo3 98.8(4) . .
O8 Ni4 O10 Mo3 -179.0(4) . .
O8 Ni4 O10 Mo3 1.0(4) 5 .
O10 Ni4 O10 Mo3 -71.4(6) 5 .
O13 Mo4 O10 Ni4 -168.1(5) . .
O14 Mo4 O10 Ni4 50.9(12) . .
O29 Mo4 O10 Ni4 -71.7(4) . .
O11 Mo4 O10 Ni4 90.3(5) . .
O7 Mo4 O10 Ni4 0.5(4) . .
O13 Mo4 O10 Mo3 91.0(5) . .
O14 Mo4 O10 Mo3 -50.0(11) . .
O29 Mo4 O10 Mo3 -172.6(4) . .
O11 Mo4 O10 Mo3 -10.5(3) . .
O7 Mo4 O10 Mo3 -100.4(4) . .
O16 Mo3 O10 Ni4 -43.6(15) . .
O24 Mo3 O10 Ni4 168.1(5) . .
O9 Mo3 O10 Ni4 72.3(4) . .
O11 Mo3 O10 Ni4 -92.7(5) . .
O8 Mo3 O10 Ni4 -0.9(4) 5 .
O16 Mo3 O10 Mo4 59.9(15) . .
O24 Mo3 O10 Mo4 -88.4(5) . .
O9 Mo3 O10 Mo4 175.8(4) . .
O11 Mo3 O10 Mo4 10.8(4) . .
O8 Mo3 O10 Mo4 102.6(4) 5 .
O16 Mo3 O11 Mo4 -179.0(6) . .
O24 Mo3 O11 Mo4 77.6(6) . .
O9 Mo3 O11 Mo4 -47.7(11) . .
O8 Mo3 O11 Mo4 -89.3(5) 5 .
O10 Mo3 O11 Mo4 -13.3(4) . .
O13 Mo4 O11 Mo3 -77.4(6) . .
O14 Mo4 O11 Mo3 178.5(6) . .
O29 Mo4 O11 Mo3 57.1(11) . .
O10 Mo4 O11 Mo3 13.7(5) . .
O7 Mo4 O11 Mo3 89.0(5) . .
N3 C10 C11 C12 1(2) . .
C10 C11 C12 C7 0(2) . .
C8 C7 C12 C11 1(2) . .
C6 C7 C12 C11 176.9(14) . .
O13 Mo4 O14 Ni1 -132.3(9) . .
O29 Mo4 O14 Ni1 126.8(9) . .
O11 Mo4 O14 Ni1 -29.9(10) . .
O10 Mo4 O14 Ni1 7.4(17) . .
O7 Mo4 O14 Ni1 55.3(9) . .
O3 Ni1 O14 Mo4 -47.1(10) 7 .
O2W Ni1 O14 Mo4 134.7(10) . .
N3 Ni1 O14 Mo4 -127.8(10) 7 .
O1 Ni1 O14 Mo4 79(3) . .
O1W Ni1 O14 Mo4 44.0(10) . .
O16 Mo3 O24 Ni3 27(6) . 3_445
O9 Mo3 O24 Ni3 -77(6) . 3_445
O11 Mo3 O24 Ni3 125(6) . 3_445
O8 Mo3 O24 Ni3 -118(6) 5 3_445
O10 Mo3 O24 Ni3 -163(6) . 3_445
O19 Mo2 O29 Mo4 178.9(6) . .
O21 Mo2 O29 Mo4 73.6(6) . .
O9 Mo2 O29 Mo4 -52.8(12) 5 .
O7 Mo2 O29 Mo4 -14.0(5) . .
O8 Mo2 O29 Mo4 -88.9(5) . .
O13 Mo4 O29 Mo2 -177.0(6) . .
O14 Mo4 O29 Mo2 -70.4(6) . .
O11 Mo4 O29 Mo2 47.5(12) . .
O10 Mo4 O29 Mo2 88.5(5) . .
O7 Mo4 O29 Mo2 14.0(5) . .

loop_
_platon_squeeze_void_nr
_platon_squeeze_void_average_x
_platon_squeeze_void_average_y
_platon_squeeze_void_average_z
_platon_squeeze_void_volume
_platon_squeeze_void_count_electrons
_platon_squeeze_void_content
1 0.500 0.202 0.250 253 137 ' '
2 0.562 0.098 0.514 6 3 ' '
3 1.000 0.297 0.750 252 134 ' '
4 0.438 0.098 0.986 6 2 ' '
5 0.062 0.402 0.014 6 3 ' '
6 0.938 0.402 0.486 6 2 ' '
7 0.000 0.702 0.250 253 137 ' '
8 0.062 0.598 0.514 6 3 ' '
9 0.500 0.797 0.750 252 134 ' '
10 0.938 0.598 0.986 6 2 ' '
11 0.562 0.902 0.014 6 3 ' '
12 0.438 0.902 0.486 6 2 ' '
